data_4321180
loop_
_publ_author_name
'Gabriele Albertin'
'Stefano Antoniutti'
'Alessia Bacchi'
'Emilio Bordignon'
'Francesca Miani'
'Giancarlo Pelizzi'

_publ_section_title
;
 Diazo Complexes of Rhenium: Preparations and Crystal Structures of the
 Bis(dinitrogen), [Re(N2)2{PPh(OEt)2}4][BPh4] and Methyldiazenido
 [ReCl(CH3N2)(CH3NHNH2){PPh(OEt)2}3][BPh4] Derivatives
;
_journal_name_full 'Inorganic Chemistry'
_journal_page_first 3283
_journal_page_last 3293
_journal_paper_doi 10.1021/ic990970r
_journal_volume 39
_journal_year 2000
_chemical_formula_sum 'C70 H85 B Cl N2 O8 P4 Re'
_chemical_formula_weight 1254.64
_chemical_name_systematic
;
 ?
;
_space_group_IT_number 14
_symmetry_cell_setting monoclinic
_symmetry_space_group_name_Hall '-P 2yn'
_symmetry_space_group_name_H-M 'P 1 21/n 1'
_atom_sites_solution_hydrogens geom
_atom_sites_solution_primary direct
_atom_sites_solution_secondary difmap
_audit_creation_method SHELXL-97
_cell_angle_alpha 90.00
_cell_angle_beta 115.12(2)
_cell_angle_gamma 90.00
_cell_formula_units_Z 4
_cell_length_a 19.613(5)
_cell_length_b 20.101(5)
_cell_length_c 19.918(5)
_cell_measurement_reflns_used 24
_cell_measurement_temperature 293(2)
_cell_measurement_theta_max 7.23
_cell_measurement_theta_min 4.57
_cell_volume 7110(3)
_computing_structure_refinement 'SHELXL-97 (Sheldrick, 1997)'
_computing_structure_solution 'SIR97 (Altomare et al., 1997)'
_diffrn_ambient_temperature 293(2)
_diffrn_measured_fraction_theta_full 0.931
_diffrn_measured_fraction_theta_max 0.931
_diffrn_measurement_device_type 'Philips PW100 diffractometer'
_diffrn_measurement_method '\q/2\q scan'
_diffrn_radiation_monochromator graphite
_diffrn_radiation_source 'fine-focus sealed tube'
_diffrn_radiation_type MoK\a
_diffrn_radiation_wavelength 0.71069
_diffrn_reflns_av_R_equivalents 0.0000
_diffrn_reflns_av_sigmaI/netI 0.1798
_diffrn_reflns_limit_h_max 25
_diffrn_reflns_limit_h_min -25
_diffrn_reflns_limit_k_max 26
_diffrn_reflns_limit_k_min 0
_diffrn_reflns_limit_l_max 26
_diffrn_reflns_limit_l_min 0
_diffrn_reflns_number 16450
_diffrn_reflns_theta_full 28.01
_diffrn_reflns_theta_max 28.01
_diffrn_reflns_theta_min 3.06
_diffrn_standards_decay_% 0
_diffrn_standards_interval_count 100
_diffrn_standards_number 1
_exptl_absorpt_coefficient_mu 1.889
_exptl_absorpt_correction_T_max 1
_exptl_absorpt_correction_T_min .796
_exptl_absorpt_correction_type psi-scan
_exptl_crystal_colour red
_exptl_crystal_density_diffrn 1.344
_exptl_crystal_density_method 'not measured'
_exptl_crystal_description prisms
_exptl_crystal_F_000 2960
_refine_diff_density_max 3.135
_refine_diff_density_min -1.393
_refine_diff_density_rms 0.140
_refine_ls_extinction_method none
_refine_ls_goodness_of_fit_ref 1.030
_refine_ls_hydrogen_treatment mixed
_refine_ls_matrix_type full
_refine_ls_number_parameters 800
_refine_ls_number_reflns 16450
_refine_ls_number_restraints 0
_refine_ls_restrained_S_all 1.030
_refine_ls_R_factor_all 0.1902
_refine_ls_R_factor_gt 0.0414
_refine_ls_shift/su_max 0.071
_refine_ls_shift/su_mean 0.001
_refine_ls_structure_factor_coef Fsqd
_refine_ls_weighting_details 'w=1/[\s^2^(Fo^2^)+(0.0300P)^2^+0.0000P] where P=(Fo^2^+2Fc^2^)/3'
_refine_ls_weighting_scheme calc
_refine_ls_wR_factor_gt 0.0768
_refine_ls_wR_factor_ref 0.1205
_reflns_number_gt 7496
_reflns_number_total 16450
_reflns_threshold_expression >2sigma(I)
_cod_data_source_file ic990970r_3.cif
_cod_data_source_block Compound_[ReCl(PhN2){PPh(OEt)2}4]BPh4
_cod_depositor_comments
;
The following automatic conversions were performed:

'_refine_ls_weighting_scheme' value 'calc
w=1/[\s^2^(Fo^2^)+(0.0300P)^2^+0.0000P] where P=(Fo^2^+2Fc^2^)/3' was
changed to 'calc'. New tag '_refine_ls_weighting_details' was
created. The value of the new tag was set to
'w=1/[\s^2^(Fo^2^)+(0.0300P)^2^+0.0000P] where P=(Fo^2^+2Fc^2^)/3'.

Automatic conversion script
Id: cif_fix_values 3143 2015-03-26 13:38:13Z robertas 
;
_cod_database_code 4321180

loop_
_symmetry_equiv_pos_as_xyz
'x, y, z'
'-x+1/2, y+1/2, -z+1/2'
'-x, -y, -z'
'x-1/2, -y-1/2, z-1/2'

loop_
_atom_site_label
_atom_site_type_symbol
_atom_site_fract_x
_atom_site_fract_y
_atom_site_fract_z
_atom_site_U_iso_or_equiv
_atom_site_adp_type
_atom_site_occupancy
_atom_site_calc_flag
_atom_site_refinement_flags
_atom_site_disorder_assembly
_atom_site_disorder_group
Re Re 0.772785(15) 0.095274(15) 0.452892(15) 0.03246(9) Uani 1 d . . .
P1 P 0.77675(10) 0.00877(10) 0.36857(11) 0.0369(5) Uani 1 d . . .
P2 P 0.74570(11) 0.00480(10) 0.52023(10) 0.0375(5) Uani 1 d . . .
P3 P 0.79542(11) 0.17828(10) 0.54943(10) 0.0394(5) Uani 1 d . . .
P4 P 0.79554(11) 0.18457(10) 0.38029(11) 0.0414(5) Uani 1 d . . .
Cl Cl 0.90824(9) 0.07710(10) 0.51703(10) 0.0486(5) Uani 1 d . . .
O1 O 0.8275(2) 0.0305(2) 0.3275(3) 0.0453(13) Uani 1 d . . .
O2 O 0.8082(3) -0.0621(2) 0.4032(3) 0.0497(14) Uani 1 d . . .
O3 O 0.7036(3) 0.0347(2) 0.5670(2) 0.0458(13) Uani 1 d . . .
O4 O 0.8113(3) -0.0419(2) 0.5755(2) 0.0490(14) Uani 1 d . . .
O5 O 0.8562(3) 0.2306(3) 0.5486(3) 0.0592(16) Uani 1 d . . .
O6 O 0.7180(3) 0.2155(2) 0.5323(2) 0.0484(13) Uani 1 d . . .
O7 O 0.7444(3) 0.1669(2) 0.2951(2) 0.0543(14) Uani 1 d . . .
O8 O 0.8779(3) 0.2012(3) 0.3874(3) 0.0600(15) Uani 1 d . . .
N1 N 0.6744(3) 0.1152(3) 0.4040(3) 0.0366(15) Uani 1 d . . .
N2 N 0.6103(3) 0.1316(3) 0.3629(3) 0.0432(16) Uani 1 d . . .
C1 C 0.5521(4) 0.1488(3) 0.3856(4) 0.0388(18) Uani 1 d . . .
C2 C 0.4919(4) 0.1821(4) 0.3332(4) 0.058(2) Uani 1 d . . .
H2 H 0.4910 0.1928 0.2874 0.070 Uiso 1 calc R . .
C3 C 0.4323(5) 0.1995(4) 0.3499(6) 0.078(3) Uani 1 d . . .
H3 H 0.3910 0.2221 0.3152 0.093 Uiso 1 calc R . .
C4 C 0.4345(5) 0.1832(5) 0.4185(6) 0.076(3) Uani 1 d . . .
H4 H 0.3947 0.1946 0.4299 0.092 Uiso 1 calc R . .
C5 C 0.4950(5) 0.1504(5) 0.4687(5) 0.073(3) Uani 1 d . . .
H5 H 0.4960 0.1395 0.5145 0.087 Uiso 1 calc R . .
C6 C 0.5554(4) 0.1326(4) 0.4539(4) 0.053(2) Uani 1 d . . .
H6 H 0.5968 0.1103 0.4890 0.064 Uiso 1 calc R . .
C7 C 0.8304(4) -0.0077(5) 0.2671(5) 0.073(3) Uani 1 d . . .
H7A H 0.7992 0.0136 0.2204 0.087 Uiso 1 calc R . .
H7B H 0.8105 -0.0519 0.2668 0.087 Uiso 1 calc R . .
C8 C 0.9083(5) -0.0129(5) 0.2745(5) 0.100(4) Uani 1 d . . .
H8A H 0.9307 0.0305 0.2823 0.150 Uiso 1 calc R . .
H8B H 0.9079 -0.0318 0.2300 0.150 Uiso 1 calc R . .
H8C H 0.9371 -0.0410 0.3159 0.150 Uiso 1 calc R . .
C9 C 0.8867(4) -0.0797(4) 0.4476(4) 0.065(3) Uani 1 d . . .
H9A H 0.8990 -0.0747 0.5000 0.078 Uiso 1 calc R . .
H9B H 0.9195 -0.0509 0.4355 0.078 Uiso 1 calc R . .
C10 C 0.8970(5) -0.1501(4) 0.4309(6) 0.120(4) Uani 1 d . . .
H10A H 0.8690 -0.1787 0.4486 0.179 Uiso 1 calc R . .
H10B H 0.9495 -0.1615 0.4550 0.179 Uiso 1 calc R . .
H10C H 0.8793 -0.1556 0.3783 0.179 Uiso 1 calc R . .
C11 C 0.6888(4) -0.0186(4) 0.2950(4) 0.0359(18) Uani 1 d . . .
C12 C 0.6372(4) 0.0287(4) 0.2527(4) 0.044(2) Uani 1 d . . .
H12 H 0.6477 0.0737 0.2625 0.053 Uiso 1 calc R . .
C13 C 0.5698(4) 0.0087(5) 0.1956(4) 0.060(2) Uani 1 d . . .
H13 H 0.5350 0.0407 0.1679 0.071 Uiso 1 calc R . .
C14 C 0.5537(5) -0.0572(5) 0.1794(4) 0.062(3) Uani 1 d . . .
H14 H 0.5085 -0.0701 0.1408 0.075 Uiso 1 calc R . .
C15 C 0.6051(5) -0.1036(5) 0.2206(5) 0.067(3) Uani 1 d . . .
H15 H 0.5949 -0.1485 0.2098 0.080 Uiso 1 calc R . .
C16 C 0.6725(4) -0.0848(4) 0.2786(4) 0.051(2) Uani 1 d . . .
H16 H 0.7067 -0.1170 0.3065 0.061 Uiso 1 calc R . .
C17 C 0.6787(5) -0.0075(4) 0.6123(4) 0.066(3) Uani 1 d . . .
H17A H 0.6707 -0.0524 0.5927 0.079 Uiso 1 calc R . .
H17B H 0.7180 -0.0091 0.6626 0.079 Uiso 1 calc R . .
C18 C 0.6104(5) 0.0166(5) 0.6137(5) 0.100(4) Uani 1 d . . .
H18A H 0.6169 0.0622 0.6294 0.149 Uiso 1 calc R . .
H18B H 0.5987 -0.0097 0.6477 0.149 Uiso 1 calc R . .
H18C H 0.5700 0.0133 0.5650 0.149 Uiso 1 calc R . .
C19 C 0.8733(5) -0.0163(5) 0.6404(5) 0.088(3) Uani 1 d . . .
H19A H 0.9159 -0.0084 0.6288 0.106 Uiso 1 calc R . .
H19B H 0.8589 0.0260 0.6540 0.106 Uiso 1 calc R . .
C20 C 0.8956(5) -0.0607(5) 0.7021(5) 0.108(4) Uani 1 d . . .
H20A H 0.8530 -0.0705 0.7123 0.163 Uiso 1 calc R . .
H20B H 0.9344 -0.0404 0.7448 0.163 Uiso 1 calc R . .
H20C H 0.9143 -0.1012 0.6906 0.163 Uiso 1 calc R . .
C21 C 0.6828(4) -0.0611(4) 0.4658(4) 0.0387(19) Uani 1 d . . .
C22 C 0.6090(4) -0.0441(4) 0.4135(4) 0.047(2) Uani 1 d . . .
H22 H 0.5938 0.0001 0.4073 0.057 Uiso 1 calc R . .
C23 C 0.5603(4) -0.0923(5) 0.3724(4) 0.057(2) Uani 1 d . . .
H23 H 0.5122 -0.0808 0.3382 0.069 Uiso 1 calc R . .
C24 C 0.5822(5) -0.1585(5) 0.3813(5) 0.061(2) Uani 1 d . . .
H24 H 0.5486 -0.1911 0.3530 0.073 Uiso 1 calc R . .
C25 C 0.6531(5) -0.1765(4) 0.4314(4) 0.062(2) Uani 1 d . . .
H25 H 0.6678 -0.2209 0.4373 0.074 Uiso 1 calc R . .
C26 C 0.7019(4) -0.1277(4) 0.4728(4) 0.053(2) Uani 1 d . . .
H26 H 0.7498 -0.1401 0.5070 0.063 Uiso 1 calc R . .
C27 C 0.8886(5) 0.2860(4) 0.5997(4) 0.073(3) Uani 1 d . . .
H27A H 0.8795 0.2798 0.6435 0.088 Uiso 1 calc R . .
H27B H 0.8647 0.3273 0.5761 0.088 Uiso 1 calc R . .
C28 C 0.9726(6) 0.2899(5) 0.6219(5) 0.122(5) Uani 1 d . . .
H28A H 0.9968 0.2512 0.6501 0.183 Uiso 1 calc R . .
H28B H 0.9927 0.3290 0.6514 0.183 Uiso 1 calc R . .
H28C H 0.9815 0.2921 0.5781 0.183 Uiso 1 calc R . .
C29 C 0.7111(5) 0.2782(4) 0.5662(5) 0.070(3) Uani 1 d . . .
H29A H 0.7325 0.3144 0.5492 0.084 Uiso 1 calc R . .
H29B H 0.7376 0.2753 0.6198 0.084 Uiso 1 calc R . .
C30 C 0.6299(5) 0.2897(4) 0.5437(5) 0.082(3) Uani 1 d . . .
H30A H 0.6035 0.2873 0.4907 0.123 Uiso 1 calc R . .
H30B H 0.6228 0.3329 0.5603 0.123 Uiso 1 calc R . .
H30C H 0.6107 0.2564 0.5657 0.123 Uiso 1 calc R . .
C31 C 0.8331(4) 0.1563(4) 0.6470(4) 0.0386(19) Uani 1 d . . .
C32 C 0.9102(4) 0.1451(4) 0.6870(4) 0.054(2) Uani 1 d . . .
H32 H 0.9425 0.1502 0.6642 0.065 Uiso 1 calc R . .
C33 C 0.9380(5) 0.1267(4) 0.7599(5) 0.063(2) Uani 1 d . . .
H33 H 0.9893 0.1192 0.7864 0.076 Uiso 1 calc R . .
C34 C 0.8910(6) 0.1192(5) 0.7945(5) 0.076(3) Uani 1 d . . .
H34 H 0.9107 0.1070 0.8442 0.091 Uiso 1 calc R . .
C35 C 0.8148(5) 0.1298(5) 0.7557(5) 0.075(3) Uani 1 d . . .
H35 H 0.7828 0.1244 0.7789 0.090 Uiso 1 calc R . .
C36 C 0.7866(4) 0.1482(4) 0.6829(4) 0.050(2) Uani 1 d . . .
H36 H 0.7352 0.1555 0.6568 0.060 Uiso 1 calc R . .
C37 C 0.7350(6) 0.2128(5) 0.2348(4) 0.098(4) Uani 1 d . . .
H37A H 0.6965 0.2450 0.2303 0.118 Uiso 1 calc R . .
H37B H 0.7818 0.2368 0.2478 0.118 Uiso 1 calc R . .
C38 C 0.7160(8) 0.1837(6) 0.1692(6) 0.175(7) Uani 1 d . . .
H38A H 0.7472 0.1454 0.1751 0.263 Uiso 1 calc R . .
H38B H 0.7229 0.2145 0.1358 0.263 Uiso 1 calc R . .
H38C H 0.6642 0.1702 0.1494 0.263 Uiso 1 calc R . .
C39 C 0.9255(5) 0.1581(4) 0.3677(5) 0.079(3) Uani 1 d . . .
H39A H 0.8945 0.1270 0.3299 0.095 Uiso 1 calc R . .
H39B H 0.9582 0.1328 0.4109 0.095 Uiso 1 calc R . .
C40 C 0.9707(5) 0.1967(5) 0.3402(6) 0.113(4) Uani 1 d . . .
H40A H 0.9384 0.2185 0.2950 0.170 Uiso 1 calc R . .
H40B H 1.0048 0.1677 0.3311 0.170 Uiso 1 calc R . .
H40C H 0.9990 0.2295 0.3765 0.170 Uiso 1 calc R . .
C41 C 0.7675(4) 0.2698(4) 0.3884(4) 0.0435(19) Uani 1 d . . .
C42 C 0.8173(5) 0.3214(4) 0.4075(5) 0.066(3) Uani 1 d . . .
H42 H 0.8671 0.3131 0.4165 0.079 Uiso 1 calc R . .
C43 C 0.7957(6) 0.3851(5) 0.4136(5) 0.086(3) Uani 1 d . . .
H43 H 0.8299 0.4201 0.4253 0.103 Uiso 1 calc R . .
C44 C 0.7217(7) 0.3962(5) 0.4019(5) 0.087(3) Uani 1 d . . .
H44 H 0.7065 0.4390 0.4069 0.104 Uiso 1 calc R . .
C45 C 0.6719(5) 0.3463(5) 0.3835(5) 0.081(3) Uani 1 d . . .
H45 H 0.6223 0.3544 0.3755 0.098 Uiso 1 calc R . .
C46 C 0.6946(5) 0.2828(4) 0.3766(5) 0.069(3) Uani 1 d . . .
H46 H 0.6599 0.2482 0.3636 0.083 Uiso 1 calc R . .
C47 C 0.8463(4) -0.3916(4) 0.5453(3) 0.0375(19) Uani 1 d . . .
C48 C 0.8902(4) -0.3377(4) 0.5464(4) 0.047(2) Uani 1 d . . .
H48 H 0.8847 -0.2984 0.5683 0.056 Uiso 1 calc R . .
C49 C 0.9427(4) -0.3393(4) 0.5161(4) 0.059(2) Uani 1 d . . .
H49 H 0.9713 -0.3018 0.5183 0.071 Uiso 1 calc R . .
C50 C 0.9520(4) -0.3963(5) 0.4833(4) 0.058(2) Uani 1 d . . .
H50 H 0.9867 -0.3977 0.4629 0.070 Uiso 1 calc R . .
C51 C 0.9097(5) -0.4512(4) 0.4808(4) 0.065(3) Uani 1 d . . .
H51 H 0.9157 -0.4903 0.4589 0.077 Uiso 1 calc R . .
C52 C 0.8579(4) -0.4483(4) 0.5110(4) 0.053(2) Uani 1 d . . .
H52 H 0.8294 -0.4860 0.5083 0.064 Uiso 1 calc R . .
C53 C 0.7832(4) -0.4614(4) 0.6197(4) 0.0427(19) Uani 1 d . . .
C54 C 0.8480(5) -0.4974(4) 0.6599(4) 0.062(2) Uani 1 d . . .
H54 H 0.8931 -0.4814 0.6613 0.074 Uiso 1 calc R . .
C55 C 0.8503(6) -0.5562(5) 0.6985(5) 0.080(3) Uani 1 d . . .
H55 H 0.8960 -0.5778 0.7245 0.096 Uiso 1 calc R . .
C56 C 0.7862(7) -0.5815(5) 0.6980(5) 0.085(3) Uani 1 d . . .
H56 H 0.7872 -0.6202 0.7240 0.102 Uiso 1 calc R . .
C57 C 0.7206(6) -0.5492(5) 0.6588(5) 0.076(3) Uani 1 d . . .
H57 H 0.6757 -0.5661 0.6571 0.091 Uiso 1 calc R . .
C58 C 0.7202(5) -0.4905(4) 0.6210(4) 0.058(2) Uani 1 d . . .
H58 H 0.6741 -0.4696 0.5948 0.069 Uiso 1 calc R . .
C59 C 0.8050(4) -0.3307(4) 0.6424(4) 0.0380(19) Uani 1 d . . .
C60 C 0.8536(4) -0.3397(4) 0.7166(4) 0.051(2) Uani 1 d . . .
H60 H 0.8751 -0.3815 0.7313 0.062 Uiso 1 calc R . .
C61 C 0.8719(4) -0.2905(5) 0.7698(4) 0.060(2) Uani 1 d . . .
H61 H 0.9046 -0.2997 0.8188 0.072 Uiso 1 calc R . .
C62 C 0.8418(5) -0.2281(5) 0.7501(5) 0.068(3) Uani 1 d . . .
H62 H 0.8529 -0.1947 0.7855 0.081 Uiso 1 calc R . .
C63 C 0.7951(5) -0.2161(4) 0.6775(5) 0.068(3) Uani 1 d . . .
H63 H 0.7743 -0.1740 0.6633 0.082 Uiso 1 calc R . .
C64 C 0.7784(4) -0.2654(4) 0.6252(4) 0.055(2) Uani 1 d . . .
H64 H 0.7480 -0.2550 0.5760 0.066 Uiso 1 calc R . .
C65 C 0.7006(4) -0.3747(4) 0.5124(4) 0.0426(19) Uani 1 d . . .
C66 C 0.6405(4) -0.3487(4) 0.5244(5) 0.059(2) Uani 1 d . . .
H66 H 0.6483 -0.3397 0.5729 0.071 Uiso 1 calc R . .
C67 C 0.5702(5) -0.3356(4) 0.4682(6) 0.075(3) Uani 1 d . . .
H67 H 0.5321 -0.3189 0.4796 0.090 Uiso 1 calc R . .
C68 C 0.5563(5) -0.3471(5) 0.3955(6) 0.088(4) Uani 1 d . . .
H68 H 0.5091 -0.3382 0.3576 0.106 Uiso 1 calc R . .
C69 C 0.6122(6) -0.3717(5) 0.3795(5) 0.091(4) Uani 1 d . . .
H69 H 0.6036 -0.3794 0.3306 0.110 Uiso 1 calc R . .
C70 C 0.6827(4) -0.3853(4) 0.4368(4) 0.062(3) Uani 1 d . . .
H70 H 0.7199 -0.4024 0.4244 0.075 Uiso 1 calc R . .
B B 0.7835(4) -0.3900(4) 0.5800(4) 0.040(2) Uani 1 d . . .
C101 C 0.0478(9) 0.0421(9) 0.9495(9) 0.072(5) Uiso 0.50 d P . .
C102 C 0.0073(9) 0.0113(8) 0.9760(8) 0.056(5) Uiso 0.50 d P . .

loop_
_atom_site_aniso_label
_atom_site_aniso_U_11
_atom_site_aniso_U_22
_atom_site_aniso_U_33
_atom_site_aniso_U_23
_atom_site_aniso_U_13
_atom_site_aniso_U_12
Re 0.03514(15) 0.03165(15) 0.03070(14) -0.00347(17) 0.01409(11) -0.00652(17)
P1 0.0378(11) 0.0343(13) 0.0414(12) -0.0093(10) 0.0196(9) -0.0078(10)
P2 0.0399(12) 0.0321(12) 0.0394(11) 0.0030(10) 0.0159(9) -0.0050(10)
P3 0.0473(13) 0.0375(13) 0.0349(11) -0.0048(9) 0.0188(10) -0.0080(10)
P4 0.0510(13) 0.0386(13) 0.0388(12) -0.0042(10) 0.0231(10) -0.0142(10)
Cl 0.0364(10) 0.0572(15) 0.0463(11) -0.0041(10) 0.0119(8) -0.0068(9)
O1 0.047(3) 0.048(3) 0.052(3) -0.020(3) 0.030(3) -0.014(3)
O2 0.040(3) 0.036(3) 0.068(4) 0.000(3) 0.017(3) 0.001(3)
O3 0.054(3) 0.046(4) 0.044(3) 0.001(3) 0.028(3) -0.007(3)
O4 0.042(3) 0.042(3) 0.047(3) 0.008(3) 0.003(3) -0.002(3)
O5 0.088(4) 0.051(4) 0.049(3) -0.022(3) 0.040(3) -0.034(3)
O6 0.052(3) 0.038(3) 0.046(3) -0.009(3) 0.013(3) 0.010(3)
O7 0.078(4) 0.048(4) 0.033(3) 0.000(3) 0.020(3) -0.016(3)
O8 0.067(4) 0.056(4) 0.075(4) -0.015(3) 0.047(3) -0.021(3)
N1 0.047(4) 0.038(4) 0.027(3) 0.001(3) 0.018(3) -0.004(3)
N2 0.038(4) 0.043(4) 0.042(4) 0.003(3) 0.011(3) -0.001(3)
C1 0.032(4) 0.027(4) 0.055(5) -0.003(4) 0.016(4) -0.003(3)
C2 0.052(5) 0.060(6) 0.059(6) 0.003(5) 0.020(5) 0.012(5)
C3 0.055(6) 0.062(7) 0.102(8) -0.005(6) 0.019(6) 0.019(5)
C4 0.062(7) 0.071(8) 0.113(9) -0.014(7) 0.053(7) 0.002(6)
C5 0.070(7) 0.083(8) 0.085(7) 0.009(6) 0.052(6) 0.011(6)
C6 0.053(5) 0.059(6) 0.052(5) 0.010(5) 0.027(4) 0.011(4)
C7 0.064(6) 0.095(8) 0.079(6) -0.047(6) 0.050(5) -0.025(5)
C8 0.093(8) 0.126(10) 0.110(8) -0.044(7) 0.072(7) -0.013(7)
C9 0.045(5) 0.052(7) 0.080(6) -0.009(5) 0.009(4) 0.003(4)
C10 0.079(8) 0.047(7) 0.198(12) -0.022(8) 0.024(8) 0.020(6)
C11 0.038(4) 0.035(5) 0.038(4) -0.014(4) 0.020(4) -0.013(4)
C12 0.043(5) 0.045(5) 0.037(4) -0.010(4) 0.010(4) -0.011(4)
C13 0.050(5) 0.074(7) 0.044(5) -0.008(5) 0.010(4) -0.002(5)
C14 0.047(5) 0.082(8) 0.050(5) -0.028(5) 0.013(4) -0.024(5)
C15 0.069(6) 0.062(7) 0.070(6) -0.029(5) 0.031(5) -0.032(5)
C16 0.051(5) 0.044(6) 0.050(5) -0.015(4) 0.014(4) -0.010(4)
C17 0.089(7) 0.059(6) 0.071(6) 0.017(5) 0.056(6) 0.000(5)
C18 0.100(8) 0.104(9) 0.132(9) 0.041(7) 0.085(7) 0.021(7)
C19 0.083(7) 0.073(8) 0.060(6) 0.014(6) -0.016(5) -0.029(6)
C20 0.082(8) 0.112(10) 0.087(8) 0.032(7) -0.008(6) -0.005(7)
C21 0.043(5) 0.026(5) 0.052(5) 0.006(4) 0.025(4) -0.005(4)
C22 0.046(5) 0.048(6) 0.053(5) 0.000(4) 0.025(4) -0.005(4)
C23 0.032(4) 0.081(7) 0.055(5) -0.010(6) 0.014(4) -0.020(5)
C24 0.061(6) 0.056(7) 0.066(6) -0.016(5) 0.028(5) -0.032(5)
C25 0.073(7) 0.046(6) 0.065(6) -0.002(5) 0.027(5) -0.020(5)
C26 0.049(5) 0.052(6) 0.054(5) 0.008(5) 0.020(4) -0.011(5)
C27 0.109(8) 0.059(6) 0.059(6) -0.023(5) 0.043(6) -0.045(6)
C28 0.142(10) 0.147(11) 0.111(9) -0.055(8) 0.088(8) -0.103(9)
C29 0.083(7) 0.041(6) 0.074(6) -0.012(5) 0.022(5) 0.021(5)
C30 0.085(7) 0.071(7) 0.086(7) -0.014(6) 0.033(6) 0.023(6)
C31 0.042(5) 0.045(5) 0.031(4) -0.004(4) 0.017(4) -0.004(4)
C32 0.045(5) 0.066(6) 0.053(5) -0.014(5) 0.022(4) -0.011(4)
C33 0.050(5) 0.076(7) 0.050(6) -0.003(5) 0.008(5) 0.003(5)
C34 0.094(8) 0.093(8) 0.039(5) 0.012(5) 0.026(5) 0.015(6)
C35 0.078(7) 0.106(9) 0.053(6) 0.012(6) 0.040(5) 0.006(6)
C36 0.044(5) 0.063(6) 0.046(5) -0.002(4) 0.023(4) -0.001(4)
C37 0.173(11) 0.080(8) 0.032(5) 0.013(5) 0.035(6) -0.027(7)
C38 0.321(19) 0.125(12) 0.056(8) 0.017(8) 0.057(10) 0.013(12)
C39 0.074(7) 0.068(7) 0.120(8) 0.004(6) 0.064(6) -0.006(6)
C40 0.135(10) 0.092(9) 0.181(11) -0.045(8) 0.133(9) -0.042(7)
C41 0.055(5) 0.034(5) 0.044(5) -0.001(4) 0.023(4) -0.003(4)
C42 0.075(6) 0.049(6) 0.083(7) -0.009(5) 0.041(5) -0.013(5)
C43 0.114(9) 0.040(7) 0.116(9) -0.019(6) 0.061(8) -0.019(6)
C44 0.145(10) 0.030(6) 0.090(7) 0.012(6) 0.054(8) 0.017(7)
C45 0.073(7) 0.059(7) 0.104(8) 0.025(6) 0.030(6) 0.015(6)
C46 0.071(7) 0.031(6) 0.099(7) 0.014(5) 0.030(6) -0.005(5)
C47 0.032(4) 0.045(6) 0.031(4) -0.002(4) 0.010(3) -0.002(4)
C48 0.051(5) 0.042(5) 0.054(5) 0.002(4) 0.029(4) 0.006(4)
C49 0.067(6) 0.055(6) 0.070(6) 0.007(5) 0.044(5) -0.013(5)
C50 0.067(6) 0.061(7) 0.060(5) -0.002(5) 0.041(5) -0.001(5)
C51 0.083(7) 0.053(6) 0.077(6) -0.021(5) 0.052(6) -0.009(5)
C52 0.050(5) 0.054(6) 0.067(6) -0.014(5) 0.035(4) -0.012(4)
C53 0.048(5) 0.037(5) 0.047(5) -0.008(4) 0.023(4) -0.003(4)
C54 0.071(6) 0.048(6) 0.072(6) 0.012(5) 0.036(5) 0.011(5)
C55 0.112(9) 0.051(7) 0.081(7) 0.020(6) 0.044(7) 0.025(6)
C56 0.145(11) 0.046(7) 0.072(7) 0.015(5) 0.053(8) 0.001(7)
C57 0.091(8) 0.066(7) 0.081(7) 0.006(6) 0.045(6) -0.025(6)
C58 0.071(6) 0.051(6) 0.057(6) -0.004(5) 0.033(5) -0.004(5)
C59 0.031(4) 0.035(5) 0.051(5) 0.002(4) 0.021(4) -0.003(4)
C60 0.045(5) 0.047(6) 0.052(5) -0.003(4) 0.011(4) 0.005(4)
C61 0.046(5) 0.092(8) 0.034(5) -0.013(5) 0.009(4) -0.008(5)
C62 0.073(7) 0.053(7) 0.071(7) -0.017(5) 0.025(5) -0.006(5)
C63 0.075(7) 0.048(6) 0.068(6) 0.002(5) 0.016(5) 0.012(5)
C64 0.067(6) 0.041(6) 0.046(5) -0.003(4) 0.013(4) 0.002(5)
C65 0.041(5) 0.036(5) 0.053(5) -0.005(4) 0.022(4) -0.007(4)
C66 0.046(5) 0.058(6) 0.070(6) 0.000(5) 0.021(5) 0.002(5)
C67 0.038(6) 0.065(7) 0.111(8) -0.001(7) 0.019(6) 0.005(5)
C68 0.045(6) 0.076(8) 0.103(9) 0.004(7) -0.007(6) 0.001(6)
C69 0.079(8) 0.114(10) 0.051(6) -0.001(6) -0.002(6) 0.010(7)
C70 0.052(5) 0.073(7) 0.054(5) -0.007(5) 0.014(4) 0.004(5)
B 0.030(5) 0.048(7) 0.041(5) 0.003(4) 0.014(4) -0.003(4)

loop_
_atom_type_symbol
_atom_type_description
_atom_type_scat_dispersion_real
_atom_type_scat_dispersion_imag
_atom_type_scat_source
C C 0.0033 0.0016 'International Tables Vol C Tables 4.2.6.8 and 6.1.1.4'
H H 0.0000 0.0000 'International Tables Vol C Tables 4.2.6.8 and 6.1.1.4'
B B 0.0013 0.0007 'International Tables Vol C Tables 4.2.6.8 and 6.1.1.4'
N N 0.0061 0.0033 'International Tables Vol C Tables 4.2.6.8 and 6.1.1.4'
O O 0.0106 0.0060 'International Tables Vol C Tables 4.2.6.8 and 6.1.1.4'
P P 0.1023 0.0942 'International Tables Vol C Tables 4.2.6.8 and 6.1.1.4'
Cl Cl 0.1484 0.1585 'International Tables Vol C Tables 4.2.6.8 and 6.1.1.4'
Re Re -1.0185 7.2310 'International Tables Vol C Tables 4.2.6.8 and 6.1.1.4'

loop_
_geom_angle_atom_site_label_1
_geom_angle_atom_site_label_2
_geom_angle_atom_site_label_3
_geom_angle
_geom_angle_site_symmetry_1
_geom_angle_site_symmetry_3
_geom_angle_publ_flag
N1 Re Cl 175.52(17) . . ?
N1 Re P3 93.95(17) . . ?
Cl Re P3 84.05(7) . . ?
N1 Re P1 97.25(17) . . ?
Cl Re P1 84.71(7) . . ?
P3 Re P1 168.76(6) . . ?
N1 Re P2 91.68(17) . . ?
Cl Re P2 92.48(7) . . ?
P3 Re P2 94.90(7) . . ?
P1 Re P2 85.73(7) . . ?
N1 Re P4 86.57(17) . . ?
Cl Re P4 89.32(7) . . ?
P3 Re P4 86.94(7) . . ?
P1 Re P4 92.78(7) . . ?
P2 Re P4 177.55(6) . . ?
O2 P1 O1 104.9(3) . . ?
O2 P1 C11 98.0(3) . . ?
O1 P1 C11 104.8(3) . . ?
O2 P1 Re 117.4(2) . . ?
O1 P1 Re 111.50(19) . . ?
C11 P1 Re 118.4(2) . . ?
O4 P2 O3 106.4(3) . . ?
O4 P2 C21 97.3(3) . . ?
O3 P2 C21 103.5(3) . . ?
O4 P2 Re 121.1(2) . . ?
O3 P2 Re 109.01(19) . . ?
C21 P2 Re 117.6(2) . . ?
O5 P3 O6 109.6(3) . . ?
O5 P3 C31 101.8(3) . . ?
O6 P3 C31 105.1(3) . . ?
O5 P3 Re 109.26(19) . . ?
O6 P3 Re 108.32(19) . . ?
C31 P3 Re 122.2(2) . . ?
O8 P4 O7 107.2(3) . . ?
O8 P4 C41 97.3(3) . . ?
O7 P4 C41 103.0(3) . . ?
O8 P4 Re 122.0(2) . . ?
O7 P4 Re 105.8(2) . . ?
C41 P4 Re 119.7(2) . . ?
C7 O1 P1 122.3(5) . . ?
C9 O2 P1 126.6(5) . . ?
C17 O3 P2 122.0(5) . . ?
C19 O4 P2 122.2(5) . . ?
C27 O5 P3 127.0(5) . . ?
C29 O6 P3 124.9(5) . . ?
C37 O7 P4 122.3(5) . . ?
C39 O8 P4 126.7(5) . . ?
N2 N1 Re 170.9(5) . . ?
N1 N2 C1 125.8(6) . . ?
C2 C1 C6 122.2(7) . . ?
C2 C1 N2 114.9(7) . . ?
C6 C1 N2 123.0(7) . . ?
C1 C2 C3 118.7(8) . . ?
C2 C3 C4 119.9(8) . . ?
C5 C4 C3 119.5(8) . . ?
C4 C5 C6 122.0(9) . . ?
C1 C6 C5 117.7(8) . . ?
O1 C7 C8 111.2(6) . . ?
O2 C9 C10 107.7(6) . . ?
C16 C11 C12 119.0(7) . . ?
C16 C11 P1 122.1(6) . . ?
C12 C11 P1 118.9(5) . . ?
C11 C12 C13 119.8(7) . . ?
C14 C13 C12 121.1(8) . . ?
C15 C14 C13 118.9(8) . . ?
C14 C15 C16 120.9(8) . . ?
C11 C16 C15 120.3(8) . . ?
C18 C17 O3 112.0(7) . . ?
C20 C19 O4 112.3(7) . . ?
C26 C21 C22 117.1(7) . . ?
C26 C21 P2 123.9(6) . . ?
C22 C21 P2 118.9(6) . . ?
C23 C22 C21 120.4(8) . . ?
C22 C23 C24 120.4(8) . . ?
C25 C24 C23 120.6(8) . . ?
C24 C25 C26 118.8(8) . . ?
C25 C26 C21 122.7(8) . . ?
O5 C27 C28 109.9(7) . . ?
O6 C29 C30 107.2(7) . . ?
C36 C31 C32 118.5(7) . . ?
C36 C31 P3 121.5(6) . . ?
C32 C31 P3 120.0(5) . . ?
C33 C32 C31 119.8(7) . . ?
C32 C33 C34 120.8(8) . . ?
C33 C34 C35 120.1(8) . . ?
C36 C35 C34 119.5(8) . . ?
C35 C36 C31 121.4(7) . . ?
C38 C37 O7 114.5(9) . . ?
O8 C39 C40 110.6(7) . . ?
C42 C41 C46 118.3(8) . . ?
C42 C41 P4 122.1(7) . . ?
C46 C41 P4 119.7(6) . . ?
C41 C42 C43 121.6(9) . . ?
C42 C43 C44 118.4(9) . . ?
C45 C44 C43 121.1(10) . . ?
C44 C45 C46 119.5(9) . . ?
C41 C46 C45 121.1(8) . . ?
C48 C47 C52 114.7(6) . . ?
C48 C47 B 123.5(7) . . ?
C52 C47 B 121.8(7) . . ?
C47 C48 C49 123.0(7) . . ?
C50 C49 C48 119.9(8) . . ?
C49 C50 C51 119.4(7) . . ?
C50 C51 C52 119.7(8) . . ?
C51 C52 C47 123.4(7) . . ?
C58 C53 C54 112.3(8) . . ?
C58 C53 B 124.5(7) . . ?
C54 C53 B 123.1(7) . . ?
C53 C54 C55 124.6(9) . . ?
C56 C55 C54 120.0(10) . . ?
C55 C56 C57 118.6(10) . . ?
C56 C57 C58 120.1(9) . . ?
C53 C58 C57 124.6(8) . . ?
C60 C59 C64 113.5(7) . . ?
C60 C59 B 123.4(7) . . ?
C64 C59 B 123.0(7) . . ?
C61 C60 C59 124.2(8) . . ?
C62 C61 C60 119.7(8) . . ?
C63 C62 C61 118.6(8) . . ?
C62 C63 C64 120.8(8) . . ?
C63 C64 C59 123.2(8) . . ?
C66 C65 C70 113.1(7) . . ?
C66 C65 B 122.9(7) . . ?
C70 C65 B 124.0(7) . . ?
C67 C66 C65 123.8(8) . . ?
C68 C67 C66 120.2(9) . . ?
C69 C68 C67 119.3(9) . . ?
C68 C69 C70 119.9(9) . . ?
C69 C70 C65 123.7(8) . . ?
C53 B C65 110.7(6) . . ?
C53 B C59 108.7(6) . . ?
C65 B C59 109.3(6) . . ?
C53 B C47 110.0(6) . . ?
C65 B C47 108.5(6) . . ?
C59 B C47 109.5(6) . . ?
C102 C102 C101 156(2) 3_557 . ?

loop_
_geom_bond_atom_site_label_1
_geom_bond_atom_site_label_2
_geom_bond_distance
_geom_bond_site_symmetry_2
_geom_bond_publ_flag
Re N1 1.799(6) . ?
Re Cl 2.4376(19) . ?
Re P3 2.440(2) . ?
Re P1 2.442(2) . ?
Re P2 2.448(2) . ?
Re P4 2.462(2) . ?
P1 O2 1.589(5) . ?
P1 O1 1.594(5) . ?
P1 C11 1.812(7) . ?
P2 O4 1.596(5) . ?
P2 O3 1.601(5) . ?
P2 C21 1.822(7) . ?
P3 O5 1.594(5) . ?
P3 O6 1.594(5) . ?
P3 C31 1.817(7) . ?
P4 O8 1.596(5) . ?
P4 O7 1.602(5) . ?
P4 C41 1.827(8) . ?
O1 C7 1.449(8) . ?
O2 C9 1.457(8) . ?
O3 C17 1.465(8) . ?
O4 C19 1.443(8) . ?
O5 C27 1.460(8) . ?
O6 C29 1.462(8) . ?
O7 C37 1.462(8) . ?
O8 C39 1.443(8) . ?
N1 N2 1.220(7) . ?
N2 C1 1.436(8) . ?
C1 C2 1.373(9) . ?
C1 C6 1.374(9) . ?
C2 C3 1.388(10) . ?
C3 C4 1.389(11) . ?
C4 C5 1.355(11) . ?
C5 C6 1.384(9) . ?
C7 C8 1.475(10) . ?
C9 C10 1.488(10) . ?
C11 C16 1.374(9) . ?
C11 C12 1.382(9) . ?
C12 C13 1.387(9) . ?
C13 C14 1.370(10) . ?
C14 C15 1.363(11) . ?
C15 C16 1.388(9) . ?
C17 C18 1.436(10) . ?
C19 C20 1.429(10) . ?
C21 C26 1.382(9) . ?
C21 C22 1.420(9) . ?
C22 C23 1.362(9) . ?
C23 C24 1.386(10) . ?
C24 C25 1.371(10) . ?
C25 C26 1.373(9) . ?
C27 C28 1.517(11) . ?
C29 C30 1.479(10) . ?
C31 C36 1.385(9) . ?
C31 C32 1.396(9) . ?
C32 C33 1.367(10) . ?
C33 C34 1.372(10) . ?
C34 C35 1.376(10) . ?
C35 C36 1.366(9) . ?
C37 C38 1.333(11) . ?
C39 C40 1.450(10) . ?
C41 C42 1.364(10) . ?
C41 C46 1.372(10) . ?
C42 C43 1.371(11) . ?
C43 C44 1.386(12) . ?
C44 C45 1.339(11) . ?
C45 C46 1.377(11) . ?
C47 C48 1.378(9) . ?
C47 C52 1.397(9) . ?
C47 B 1.647(10) . ?
C48 C49 1.397(9) . ?
C49 C50 1.369(10) . ?
C50 C51 1.369(10) . ?
C51 C52 1.384(9) . ?
C53 C58 1.378(9) . ?
C53 C54 1.383(9) . ?
C53 B 1.641(11) . ?
C54 C55 1.400(11) . ?
C55 C56 1.352(12) . ?
C56 C57 1.354(12) . ?
C57 C58 1.399(11) . ?
C59 C60 1.388(9) . ?
C59 C64 1.400(9) . ?
C59 B 1.643(10) . ?
C60 C61 1.381(10) . ?
C61 C62 1.371(10) . ?
C62 C63 1.366(10) . ?
C63 C64 1.374(10) . ?
C65 C66 1.398(9) . ?
C65 C70 1.410(9) . ?
C65 B 1.641(10) . ?
C66 C67 1.384(10) . ?
C67 C68 1.375(12) . ?
C68 C69 1.357(12) . ?
C69 C70 1.396(10) . ?
C101 C102 1.283(19) . ?
C102 C102 1.20(3) 3_557 ?
